data_7008495
loop_
_publ_author_name
'Reisner, Erwin'
'Arion, Vladimir B.'
'Rufi\'nska, Anna'
'Chiorescu, Ion'
'Schmid, Wolfgang F.'
'Keppler, Bernhard K.'

_publ_section_title
;
 Isomeric [RuCl2(dmso)2(indazole)2] complexes: ruthenium(II)-mediated
 coupling reaction of acetonitrile with 1H-indazole.
;
_journal_issue 14
_journal_name_full 'Dalton transactions (Cambridge, England : 2003)'
_journal_page_first 2355
_journal_page_last 2364
_journal_paper_doi 10.1039/b503650j
_journal_year 2005
_chemical_formula_sum 'C22 H36 Cl2 N4 O4 Ru S4'
_chemical_formula_weight 720.76
_chemical_name_common
;trans,trans,trans-
dichlorobis(dimethylsulfoxide)bis(indazole)ruthenium(ii)
;
_chemical_name_systematic
;
trans,trans,trans-dichlorobis(dimethylsulfoxide)bis(indazole)ruthenium(II)
;
_space_group_IT_number 15
_symmetry_cell_setting monoclinic
_symmetry_space_group_name_Hall '-C 2yc'
_symmetry_space_group_name_H-M 'C 1 2/c 1'
_atom_sites_solution_hydrogens geom
_atom_sites_solution_primary direct
_atom_sites_solution_secondary difmap
_audit_creation_method SHELXL-97
_cell_angle_alpha 90.00
_cell_angle_beta 94.1198(12)
_cell_angle_gamma 90.00
_cell_formula_units_Z 4
_cell_length_a 27.0678(5)
_cell_length_b 7.8991(5)
_cell_length_c 14.0096(3)
_cell_measurement_temperature 120(2)
_cell_volume 2987.7(2)
_computing_structure_refinement 'SHELXL-97 (Sheldrick, 1997)'
_computing_structure_solution 'SHELXS-97 (Sheldrick, 1990)'
_diffrn_ambient_temperature 120(2)
_diffrn_measured_fraction_theta_full 0.994
_diffrn_measured_fraction_theta_max 0.994
_diffrn_radiation_monochromator graphite
_diffrn_radiation_source 'fine-focus sealed tube'
_diffrn_radiation_type MoK\a
_diffrn_radiation_wavelength 0.71073
_diffrn_reflns_av_R_equivalents 0.0172
_diffrn_reflns_av_sigmaI/netI 0.0264
_diffrn_reflns_limit_h_max 38
_diffrn_reflns_limit_h_min -38
_diffrn_reflns_limit_k_max 11
_diffrn_reflns_limit_k_min -11
_diffrn_reflns_limit_l_max 19
_diffrn_reflns_limit_l_min -19
_diffrn_reflns_number 8663
_diffrn_reflns_theta_full 30.50
_diffrn_reflns_theta_max 30.50
_diffrn_reflns_theta_min 2.69
_exptl_absorpt_coefficient_mu 1.019
_exptl_absorpt_correction_type none
_exptl_crystal_colour yellow
_exptl_crystal_density_diffrn 1.602
_exptl_crystal_density_method 'not measured'
_exptl_crystal_description plate
_exptl_crystal_F_000 1480
_exptl_crystal_size_max 0.17
_exptl_crystal_size_mid 0.17
_exptl_crystal_size_min 0.06
_refine_diff_density_max 1.302
_refine_diff_density_min -2.540
_refine_diff_density_rms 0.142
_refine_ls_extinction_coef 0.0015(2)
_refine_ls_extinction_expression Fc^*^=kFc[1+0.001xFc^2^\l^3^/sin(2\q)]^-1/4^
_refine_ls_extinction_method SHELXL
_refine_ls_goodness_of_fit_ref 1.076
_refine_ls_hydrogen_treatment constr
_refine_ls_matrix_type full
_refine_ls_number_parameters 170
_refine_ls_number_reflns 4525
_refine_ls_number_restraints 0
_refine_ls_restrained_S_all 1.076
_refine_ls_R_factor_all 0.0529
_refine_ls_R_factor_gt 0.0457
_refine_ls_shift/su_max 0.000
_refine_ls_shift/su_mean 0.000
_refine_ls_structure_factor_coef Fsqd
_refine_ls_weighting_details 'calc w=1/[\s^2^(Fo^2^)+(0.0649P)^2^+18.0394P] where P=(Fo^2^+2Fc^2^)/3'
_refine_ls_weighting_scheme calc
_refine_ls_wR_factor_gt 0.1206
_refine_ls_wR_factor_ref 0.1258
_reflns_number_gt 4035
_reflns_number_total 4525
_reflns_threshold_expression >2sigma(I)
_cod_data_source_file b503650j.txt
_cod_data_source_block erre676b
_cod_original_sg_symbol_H-M C2/c
_cod_database_code 7008495

loop_
_symmetry_equiv_pos_as_xyz
'x, y, z'
'-x, y, -z+1/2'
'x+1/2, y+1/2, z'
'-x+1/2, y+1/2, -z+1/2'
'-x, -y, -z'
'x, -y, z-1/2'
'-x+1/2, -y+1/2, -z'
'x+1/2, -y+1/2, z-1/2'

loop_
_atom_site_label
_atom_site_type_symbol
_atom_site_fract_x
_atom_site_fract_y
_atom_site_fract_z
_atom_site_U_iso_or_equiv
_atom_site_adp_type
_atom_site_occupancy
_atom_site_symmetry_multiplicity
_atom_site_calc_flag
_atom_site_refinement_flags
_atom_site_disorder_assembly
_atom_site_disorder_group
Ru1 Ru 0.2500 0.2500 0.0000 0.01062(10) Uani 1 2 d S . .
S1 S 0.25226(2) 0.07994(8) 0.13319(5) 0.01318(14) Uani 1 1 d . . .
Cl1 Cl 0.20343(2) 0.03301(9) -0.08621(5) 0.01682(15) Uani 1 1 d . . .
O1 O 0.26902(9) 0.1546(3) 0.22708(15) 0.0211(4) Uani 1 1 d . . .
N1 N 0.31552(8) 0.1475(3) -0.04401(16) 0.0137(4) Uani 1 1 d . . .
N2 N 0.31702(9) 0.0355(3) -0.11747(17) 0.0163(5) Uani 1 1 d . . .
H2 H 0.2914 -0.0075 -0.1484 0.020 Uiso 1 1 calc R . .
C1 C 0.36204(10) 0.1842(4) -0.01402(19) 0.0142(5) Uani 1 1 d . . .
H1 H 0.3713 0.2573 0.0362 0.017 Uiso 1 1 calc R . .
C2 C 0.39529(10) 0.0964(4) -0.0693(2) 0.0153(5) Uani 1 1 d . . .
C3 C 0.44733(11) 0.0900(4) -0.0698(2) 0.0217(6) Uani 1 1 d . . .
H3 H 0.4676 0.1536 -0.0271 0.026 Uiso 1 1 calc R . .
C4 C 0.46687(11) -0.0142(4) -0.1361(2) 0.0243(6) Uani 1 1 d . . .
H4 H 0.5011 -0.0206 -0.1381 0.029 Uiso 1 1 calc R . .
C5 C 0.43646(12) -0.1119(4) -0.2013(2) 0.0230(6) Uani 1 1 d . . .
H5 H 0.4512 -0.1815 -0.2446 0.028 Uiso 1 1 calc R . .
C6 C 0.38561(12) -0.1069(4) -0.2024(2) 0.0204(6) Uani 1 1 d . . .
H6 H 0.3657 -0.1714 -0.2454 0.024 Uiso 1 1 calc R . .
C7 C 0.36510(10) 0.0007(4) -0.1353(2) 0.0153(5) Uani 1 1 d . . .
C8 C 0.28882(13) -0.1039(4) 0.1181(2) 0.0232(6) Uani 1 1 d . . .
H8A H 0.3222 -0.0709 0.1081 0.035 Uiso 1 1 calc R . .
H8B H 0.2753 -0.1667 0.0636 0.035 Uiso 1 1 calc R . .
H8C H 0.2887 -0.1733 0.1743 0.035 Uiso 1 1 calc R . .
C9 C 0.19393(12) -0.0162(5) 0.1497(2) 0.0255(7) Uani 1 1 d . . .
H9A H 0.1697 0.0701 0.1587 0.038 Uiso 1 1 calc R . .
H9B H 0.1969 -0.0882 0.2050 0.038 Uiso 1 1 calc R . .
H9C H 0.1837 -0.0823 0.0943 0.038 Uiso 1 1 calc R . .
S2 S 0.04116(6) 0.0532(2) 0.37211(11) 0.0616(4) Uani 1 1 d . . .
O2 O 0.0423(2) -0.1169(6) 0.3883(3) 0.0836(16) Uani 1 1 d . . .
C10 C 0.08044(19) 0.1065(7) 0.2843(4) 0.0540(13) Uani 1 1 d . . .
H10A H 0.0677 0.0608 0.2240 0.081 Uiso 1 1 calc R . .
H10B H 0.1128 0.0608 0.3007 0.081 Uiso 1 1 calc R . .
H10C H 0.0826 0.2275 0.2795 0.081 Uiso 1 1 calc R . .
C11 C 0.07290(18) 0.1511(8) 0.4695(4) 0.0541(13) Uani 1 1 d . . .
H11A H 0.0556 0.1320 0.5260 0.081 Uiso 1 1 calc R . .
H11B H 0.0749 0.2705 0.4577 0.081 Uiso 1 1 calc R . .
H11C H 0.1057 0.1047 0.4785 0.081 Uiso 1 1 calc R . .

loop_
_atom_site_aniso_label
_atom_site_aniso_U_11
_atom_site_aniso_U_22
_atom_site_aniso_U_33
_atom_site_aniso_U_23
_atom_site_aniso_U_13
_atom_site_aniso_U_12
Ru1 0.01048(15) 0.01024(15) 0.01127(15) -0.00122(9) 0.00155(10) 0.00032(9)
S1 0.0146(3) 0.0129(3) 0.0122(3) 0.0000(2) 0.0016(2) 0.0004(2)
Cl1 0.0181(3) 0.0154(3) 0.0169(3) -0.0040(2) 0.0013(2) -0.0035(2)
O1 0.0308(11) 0.0193(10) 0.0131(9) -0.0025(8) 0.0006(8) -0.0013(9)
N1 0.0130(10) 0.0132(10) 0.0154(10) -0.0013(8) 0.0035(8) 0.0017(8)
N2 0.0147(10) 0.0192(11) 0.0153(10) -0.0046(9) 0.0022(8) 0.0010(9)
C1 0.0133(11) 0.0144(12) 0.0149(11) -0.0019(9) 0.0012(9) 0.0001(9)
C2 0.0144(11) 0.0167(12) 0.0151(12) 0.0012(10) 0.0026(9) 0.0027(10)
C3 0.0137(12) 0.0261(15) 0.0256(15) 0.0020(12) 0.0032(10) 0.0004(11)
C4 0.0142(12) 0.0296(16) 0.0299(16) 0.0027(13) 0.0073(11) 0.0040(11)
C5 0.0240(14) 0.0226(15) 0.0237(14) -0.0008(11) 0.0102(11) 0.0061(12)
C6 0.0233(14) 0.0195(14) 0.0192(13) -0.0033(10) 0.0074(11) 0.0013(11)
C7 0.0137(11) 0.0153(12) 0.0172(12) 0.0003(10) 0.0034(9) 0.0020(9)
C8 0.0323(16) 0.0164(13) 0.0215(14) 0.0025(11) 0.0066(12) 0.0091(12)
C9 0.0206(14) 0.0320(17) 0.0240(15) 0.0101(13) 0.0017(11) -0.0067(12)
S2 0.0706(9) 0.0599(8) 0.0548(8) -0.0048(6) 0.0081(7) -0.0058(7)
O2 0.141(4) 0.056(3) 0.057(2) -0.019(2) 0.033(3) -0.044(3)
C10 0.050(3) 0.062(3) 0.050(3) 0.025(2) 0.004(2) 0.002(2)
C11 0.044(2) 0.065(3) 0.052(3) -0.032(3) -0.006(2) 0.009(2)

loop_
_atom_type_symbol
_atom_type_description
_atom_type_scat_dispersion_real
_atom_type_scat_dispersion_imag
_atom_type_scat_source
C C 0.0033 0.0016 'International Tables Vol C Tables 4.2.6.8 and 6.1.1.4'
H H 0.0000 0.0000 'International Tables Vol C Tables 4.2.6.8 and 6.1.1.4'
N N 0.0061 0.0033 'International Tables Vol C Tables 4.2.6.8 and 6.1.1.4'
O O 0.0106 0.0060 'International Tables Vol C Tables 4.2.6.8 and 6.1.1.4'
S S 0.1246 0.1234 'International Tables Vol C Tables 4.2.6.8 and 6.1.1.4'
Cl Cl 0.1484 0.1585 'International Tables Vol C Tables 4.2.6.8 and 6.1.1.4'
Ru Ru -1.2594 0.8363 'International Tables Vol C Tables 4.2.6.8 and 6.1.1.4'

loop_
_geom_angle_atom_site_label_1
_geom_angle_atom_site_label_2
_geom_angle_atom_site_label_3
_geom_angle
_geom_angle_site_symmetry_1
_geom_angle_site_symmetry_3
_geom_angle_publ_flag
N1 Ru1 N1 180.00(17) 7 . ?
N1 Ru1 S1 92.27(7) 7 7 ?
N1 Ru1 S1 87.73(7) . 7 ?
N1 Ru1 S1 87.73(7) 7 . ?
N1 Ru1 S1 92.27(7) . . ?
S1 Ru1 S1 180.00(4) 7 . ?
N1 Ru1 Cl1 90.06(7) 7 7 ?
N1 Ru1 Cl1 89.94(7) . 7 ?
S1 Ru1 Cl1 88.48(2) 7 7 ?
S1 Ru1 Cl1 91.52(2) . 7 ?
N1 Ru1 Cl1 89.94(7) 7 . ?
N1 Ru1 Cl1 90.06(7) . . ?
S1 Ru1 Cl1 91.52(2) 7 . ?
S1 Ru1 Cl1 88.48(2) . . ?
Cl1 Ru1 Cl1 180.00(4) 7 . ?
O1 S1 C8 107.04(15) . . ?
O1 S1 C9 105.77(15) . . ?
C8 S1 C9 99.98(17) . . ?
O1 S1 Ru1 118.48(9) . . ?
C8 S1 Ru1 111.31(11) . . ?
C9 S1 Ru1 112.50(11) . . ?
C1 N1 N2 107.6(2) . . ?
C1 N1 Ru1 128.94(19) . . ?
N2 N1 Ru1 123.32(17) . . ?
N1 N2 C7 110.4(2) . . ?
N1 N2 H2 124.8 . . ?
C7 N2 H2 124.8 . . ?
N1 C1 C2 110.3(2) . . ?
N1 C1 H1 124.9 . . ?
C2 C1 H1 124.9 . . ?
C7 C2 C3 120.6(3) . . ?
C7 C2 C1 105.1(2) . . ?
C3 C2 C1 134.3(3) . . ?
C4 C3 C2 117.3(3) . . ?
C4 C3 H3 121.3 . . ?
C2 C3 H3 121.3 . . ?
C3 C4 C5 121.9(3) . . ?
C3 C4 H4 119.0 . . ?
C5 C4 H4 119.0 . . ?
C6 C5 C4 121.8(3) . . ?
C6 C5 H5 119.1 . . ?
C4 C5 H5 119.1 . . ?
C5 C6 C7 116.8(3) . . ?
C5 C6 H6 121.6 . . ?
C7 C6 H6 121.6 . . ?
N2 C7 C2 106.7(2) . . ?
N2 C7 C6 131.8(3) . . ?
C2 C7 C6 121.6(3) . . ?
S1 C8 H8A 109.5 . . ?
S1 C8 H8B 109.5 . . ?
H8A C8 H8B 109.5 . . ?
S1 C8 H8C 109.5 . . ?
H8A C8 H8C 109.5 . . ?
H8B C8 H8C 109.5 . . ?
S1 C9 H9A 109.5 . . ?
S1 C9 H9B 109.5 . . ?
H9A C9 H9B 109.5 . . ?
S1 C9 H9C 109.5 . . ?
H9A C9 H9C 109.5 . . ?
H9B C9 H9C 109.5 . . ?
O2 S2 C10 110.5(3) . . ?
O2 S2 C11 107.7(3) . . ?
C10 S2 C11 98.9(3) . . ?
S2 C10 H10A 109.5 . . ?
S2 C10 H10B 109.5 . . ?
H10A C10 H10B 109.5 . . ?
S2 C10 H10C 109.5 . . ?
H10A C10 H10C 109.5 . . ?
H10B C10 H10C 109.5 . . ?
S2 C11 H11A 109.5 . . ?
S2 C11 H11B 109.5 . . ?
H11A C11 H11B 109.5 . . ?
S2 C11 H11C 109.5 . . ?
H11A C11 H11C 109.5 . . ?
H11B C11 H11C 109.5 . . ?

loop_
_geom_bond_atom_site_label_1
_geom_bond_atom_site_label_2
_geom_bond_distance
_geom_bond_site_symmetry_2
_geom_bond_publ_flag
Ru1 N1 2.083(2) 7 ?
Ru1 N1 2.083(2) . ?
Ru1 S1 2.2964(6) 7 ?
Ru1 S1 2.2964(6) . ?
Ru1 Cl1 2.4014(6) 7 ?
Ru1 Cl1 2.4014(6) . ?
S1 O1 1.483(2) . ?
S1 C8 1.778(3) . ?
S1 C9 1.782(3) . ?
N1 C1 1.330(3) . ?
N1 N2 1.360(3) . ?
N2 C7 1.371(3) . ?
N2 H2 0.8600 . ?
C1 C2 1.411(4) . ?
C1 H1 0.9300 . ?
C2 C7 1.409(4) . ?
C2 C3 1.410(4) . ?
C3 C4 1.374(5) . ?
C3 H3 0.9300 . ?
C4 C5 1.414(5) . ?
C4 H4 0.9300 . ?
C5 C6 1.376(4) . ?
C5 H5 0.9300 . ?
C6 C7 1.411(4) . ?
C6 H6 0.9300 . ?
C8 H8A 0.9600 . ?
C8 H8B 0.9600 . ?
C8 H8C 0.9600 . ?
C9 H9A 0.9600 . ?
C9 H9B 0.9600 . ?
C9 H9C 0.9600 . ?
S2 O2 1.362(5) . ?
S2 C10 1.735(5) . ?
S2 C11 1.741(5) . ?
C10 H10A 0.9600 . ?
C10 H10B 0.9600 . ?
C10 H10C 0.9600 . ?
C11 H11A 0.9600 . ?
C11 H11B 0.9600 . ?
C11 H11C 0.9600 . ?

loop_
_geom_torsion_atom_site_label_1
_geom_torsion_atom_site_label_2
_geom_torsion_atom_site_label_3
_geom_torsion_atom_site_label_4
_geom_torsion
_geom_torsion_site_symmetry_1
_geom_torsion_site_symmetry_2
_geom_torsion_site_symmetry_3
_geom_torsion_site_symmetry_4
_geom_torsion_publ_flag
N1 Ru1 S1 O1 -77.81(13) 7 . . . ?
N1 Ru1 S1 O1 102.19(13) . . . . ?
S1 Ru1 S1 O1 -119(64) 7 . . . ?
Cl1 Ru1 S1 O1 12.19(11) 7 . . . ?
Cl1 Ru1 S1 O1 -167.81(11) . . . . ?
N1 Ru1 S1 C8 157.48(14) 7 . . . ?
N1 Ru1 S1 C8 -22.52(14) . . . . ?
S1 Ru1 S1 C8 117(64) 7 . . . ?
Cl1 Ru1 S1 C8 -112.52(13) 7 . . . ?
Cl1 Ru1 S1 C8 67.48(13) . . . . ?
N1 Ru1 S1 C9 46.21(15) 7 . . . ?
N1 Ru1 S1 C9 -133.79(15) . . . . ?
S1 Ru1 S1 C9 5(64) 7 . . . ?
Cl1 Ru1 S1 C9 136.21(14) 7 . . . ?
Cl1 Ru1 S1 C9 -43.79(14) . . . . ?
N1 Ru1 N1 C1 -162(37) 7 . . . ?
S1 Ru1 N1 C1 99.1(2) 7 . . . ?
S1 Ru1 N1 C1 -80.9(2) . . . . ?
Cl1 Ru1 N1 C1 10.7(2) 7 . . . ?
Cl1 Ru1 N1 C1 -169.3(2) . . . . ?
N1 Ru1 N1 N2 24(37) 7 . . . ?
S1 Ru1 N1 N2 -75.3(2) 7 . . . ?
S1 Ru1 N1 N2 104.7(2) . . . . ?
Cl1 Ru1 N1 N2 -163.8(2) 7 . . . ?
Cl1 Ru1 N1 N2 16.2(2) . . . . ?
C1 N1 N2 C7 -0.4(3) . . . . ?
Ru1 N1 N2 C7 175.06(18) . . . . ?
N2 N1 C1 C2 0.7(3) . . . . ?
Ru1 N1 C1 C2 -174.44(19) . . . . ?
N1 C1 C2 C7 -0.7(3) . . . . ?
N1 C1 C2 C3 178.9(3) . . . . ?
C7 C2 C3 C4 -0.8(4) . . . . ?
C1 C2 C3 C4 179.7(3) . . . . ?
C2 C3 C4 C5 -0.2(5) . . . . ?
C3 C4 C5 C6 0.5(5) . . . . ?
C4 C5 C6 C7 0.0(5) . . . . ?
N1 N2 C7 C2 0.0(3) . . . . ?
N1 N2 C7 C6 179.3(3) . . . . ?
C3 C2 C7 N2 -179.2(3) . . . . ?
C1 C2 C7 N2 0.4(3) . . . . ?
C3 C2 C7 C6 1.4(4) . . . . ?
C1 C2 C7 C6 -179.0(3) . . . . ?
C5 C6 C7 N2 179.8(3) . . . . ?
C5 C6 C7 C2 -1.0(4) . . . . ?
